data_7213362
loop_
_publ_author_name
'Tanaka, Koichi'
'Fujimoto, Daisuke'
'Altreuther, A.'
'Oeser, Thomas'
'Irngartinger, Hermann'
'Toda, Fumio'

_publ_section_title
;
 Chiral inclusion crystallization of achiral
 tetrakis(&#x200A;p-halophenyl)ethylenes with achiral guest compounds
;
_journal_issue 10
_journal_name_full 'Journal of the Chemical Society, Perkin Transactions 2'
_journal_page_first 2115
_journal_paper_doi 10.1039/b003473h
_journal_year 2000
_chemical_formula_sum 'C38 H31 F4'
_chemical_formula_weight 563.63
_chemical_name_systematic
;
Tetra-(4-fluorophenyl)ethene xylene inclusion compound (4.pXy)
;
_space_group_IT_number 2
_symmetry_cell_setting triclinic
_symmetry_space_group_name_Hall '-P 1'
_symmetry_space_group_name_H-M 'P -1'
_atom_sites_solution_hydrogens geom
_atom_sites_solution_primary direct
_atom_sites_solution_secondary difmap
_audit_creation_method SHELXL-97
_cell_angle_alpha 91.15(2)
_cell_angle_beta 97.65(3)
_cell_angle_gamma 104.15(2)
_cell_formula_units_Z 2
_cell_length_a 9.175(5)
_cell_length_b 9.522(2)
_cell_length_c 17.790(4)
_cell_measurement_reflns_used 25
_cell_measurement_temperature 173(2)
_cell_measurement_theta_max 18.6
_cell_measurement_theta_min 10.2
_cell_volume 1491.4(10)
_computing_structure_refinement 'SHELXL-97 (Sheldrick, 1997)'
_computing_structure_solution 'SHELXS-97 (Sheldrick, 1990)'
_diffrn_ambient_temperature 173(2)
_diffrn_measured_fraction_theta_full 0.998
_diffrn_measured_fraction_theta_max 0.998
_diffrn_measurement_device_type NONIUS_CAD4
_diffrn_measurement_method \w2\q
_diffrn_radiation_monochromator graphite
_diffrn_radiation_source 'fine-focus sealed tube'
_diffrn_radiation_type MoK\a
_diffrn_radiation_wavelength 0.71073
_diffrn_reflns_av_R_equivalents 0.0135
_diffrn_reflns_av_sigmaI/netI 0.0395
_diffrn_reflns_limit_h_max 12
_diffrn_reflns_limit_h_min 0
_diffrn_reflns_limit_k_max 12
_diffrn_reflns_limit_k_min -12
_diffrn_reflns_limit_l_max 23
_diffrn_reflns_limit_l_min -23
_diffrn_reflns_number 7597
_diffrn_reflns_theta_full 27.97
_diffrn_reflns_theta_max 27.97
_diffrn_reflns_theta_min 2.21
_diffrn_standards_decay_% 2
_diffrn_standards_interval_count 100
_diffrn_standards_interval_time 60
_diffrn_standards_number 3
_exptl_absorpt_coefficient_mu 0.089
_exptl_absorpt_correction_T_max 0.987
_exptl_absorpt_correction_T_min 0.961
_exptl_crystal_colour colourless
_exptl_crystal_density_diffrn 1.255
_exptl_crystal_density_method 'not measured'
_exptl_crystal_description plate
_exptl_crystal_F_000 590
_exptl_crystal_size_max 0.45
_exptl_crystal_size_mid 0.35
_exptl_crystal_size_min 0.15
_refine_diff_density_max 0.234
_refine_diff_density_min -0.218
_refine_diff_density_rms 0.047
_refine_ls_extinction_method none
_refine_ls_goodness_of_fit_ref 1.007
_refine_ls_hydrogen_treatment mixed
_refine_ls_matrix_type full
_refine_ls_number_parameters 470
_refine_ls_number_reflns 7170
_refine_ls_number_restraints 0
_refine_ls_restrained_S_all 1.007
_refine_ls_R_factor_all 0.091
_refine_ls_R_factor_gt 0.041
_refine_ls_shift/su_max 0.010
_refine_ls_shift/su_mean 0.000
_refine_ls_structure_factor_coef Fsqd
_refine_ls_weighting_details 'w=1/[\s^2^(Fo^2^)+(0.0642P)^2^+0.2255P] where P=(Fo^2^+2Fc^2^)/3'
_refine_ls_weighting_scheme calc
_refine_ls_wR_factor_gt 0.104
_refine_ls_wR_factor_ref 0.122
_reflns_number_gt 4562
_reflns_number_total 7170
_reflns_threshold_expression >2sigma(I)
_cod_data_source_file b003473hsup1.cif
_cod_data_source_block 731todaf
_cod_depositor_comments
;
The following automatic conversions were performed:

'_refine_ls_weighting_scheme' value 'calc
w=1/[\s^2^(Fo^2^)+(0.0642P)^2^+0.2255P] where P=(Fo^2^+2Fc^2^)/3' was
changed to 'calc'. New tag '_refine_ls_weighting_details' was
created. The value of the new tag was set to
'w=1/[\s^2^(Fo^2^)+(0.0642P)^2^+0.2255P] where P=(Fo^2^+2Fc^2^)/3'.

Automatic conversion script
Id: cif_fix_values 3143 2015-03-26 13:38:13Z robertas 
;
_cod_original_cell_volume 1491.5(9)
_cod_database_code 7213362

loop_
_symmetry_equiv_pos_as_xyz
'x, y, z'
'-x, -y, -z'

loop_
_atom_site_label
_atom_site_type_symbol
_atom_site_fract_x
_atom_site_fract_y
_atom_site_fract_z
_atom_site_U_iso_or_equiv
_atom_site_adp_type
_atom_site_occupancy
_atom_site_calc_flag
_atom_site_refinement_flags
F1 F 0.91724(13) 0.83079(11) -0.10147(5) 0.0519(3) Uani 1 d .
F2 F 0.91367(15) 1.27586(11) 0.37547(6) 0.0635(3) Uani 1 d .
F3 F 0.60466(12) 0.12874(10) 0.03252(5) 0.0481(3) Uani 1 d .
F4 F 0.74523(16) 0.51915(14) 0.53496(6) 0.0716(4) Uani 1 d .
C1 C 0.78030(15) 0.62585(14) 0.22851(7) 0.0271(3) Uani 1 d .
C2 C 0.82515(15) 0.75833(14) 0.20164(7) 0.0269(3) Uani 1 d .
C3 C 0.85073(16) 0.77759(14) 0.12112(7) 0.0276(3) Uani 1 d .
C4 C 0.94963(18) 0.71158(18) 0.08956(9) 0.0366(3) Uani 1 d .
C5 C 0.97232(19) 0.72861(19) 0.01459(9) 0.0414(4) Uani 1 d .
C6 C 0.89559(18) 0.81337(16) -0.02785(8) 0.0360(3) Uani 1 d .
C7 C 0.79932(18) 0.88284(16) 0.00095(8) 0.0356(3) Uani 1 d .
C8 C 0.77774(17) 0.86472(15) 0.07599(8) 0.0307(3) Uani 1 d .
C9 C 0.84895(17) 0.89494(14) 0.24889(7) 0.0285(3) Uani 1 d .
C10 C 0.73775(18) 0.91759(16) 0.29012(8) 0.0336(3) Uani 1 d .
C11 C 0.7584(2) 1.04646(18) 0.33259(9) 0.0410(4) Uani 1 d .
C12 C 0.8922(2) 1.14994(16) 0.33329(8) 0.0420(4) Uani 1 d .
C13 C 1.0040(2) 1.13320(17) 0.29269(9) 0.0412(4) Uani 1 d .
C14 C 0.98107(18) 1.00466(16) 0.24966(8) 0.0335(3) Uani 1 d .
C15 C 0.73304(16) 0.49304(14) 0.17689(7) 0.0268(3) Uani 1 d .
C16 C 0.80006(17) 0.37782(15) 0.18956(8) 0.0314(3) Uani 1 d .
C17 C 0.75893(19) 0.25549(16) 0.14070(9) 0.0357(3) Uani 1 d .
C18 C 0.64736(18) 0.24885(15) 0.08045(8) 0.0337(3) Uani 1 d .
C19 C 0.57444(18) 0.35774(16) 0.06681(8) 0.0346(3) Uani 1 d .
C20 C 0.61900(17) 0.48024(15) 0.11538(8) 0.0307(3) Uani 1 d .
C21 C 0.77259(17) 0.60029(14) 0.31045(8) 0.0287(3) Uani 1 d .
C22 C 0.6396(2) 0.51849(19) 0.33272(9) 0.0422(4) Uani 1 d .
C23 C 0.6294(2) 0.4922(2) 0.40819(10) 0.0518(5) Uani 1 d .
C24 C 0.7550(2) 0.54581(19) 0.46051(9) 0.0459(4) Uani 1 d .
C25 C 0.8891(2) 0.62398(18) 0.44168(9) 0.0420(4) Uani 1 d .
C26 C 0.89707(19) 0.65232(16) 0.36589(8) 0.0344(3) Uani 1 d .
C27 C 0.2994(2) 0.6537(2) 0.20360(12) 0.0508(4) Uani 1 d .
C28 C 0.2883(2) 0.7186(2) 0.27205(13) 0.0605(5) Uani 1 d .
C29 C 0.3228(2) 0.8676(2) 0.28328(11) 0.0551(5) Uani 1 d .
C30 C 0.37130(19) 0.95769(19) 0.22673(10) 0.0433(4) Uani 1 d .
C31 C 0.3856(2) 0.8929(2) 0.15887(10) 0.0434(4) Uani 1 d .
C32 C 0.3500(2) 0.7442(2) 0.14757(11) 0.0475(4) Uani 1 d .
C33 C 0.2547(3) 0.4920(2) 0.18979(17) 0.0790(7) Uani 1 d .
H33A H 0.2548 0.4459 0.2386 0.119 Uiso 1 calc R
H33B H 0.3273 0.4620 0.1612 0.119 Uiso 1 calc R
H33C H 0.1528 0.4623 0.1606 0.119 Uiso 1 calc R
C34 C 0.4075(2) 1.1200(2) 0.23855(13) 0.0599(5) Uani 1 d .
H34A H 0.5147 1.1613 0.2342 0.090 Uiso 1 calc R
H34B H 0.3876 1.1456 0.2892 0.090 Uiso 1 calc R
H34C H 0.3437 1.1589 0.1999 0.090 Uiso 1 calc R
C35 C 0.3483(2) 0.0098(2) 0.48735(9) 0.0438(4) Uani 1 d .
C36 C 0.3837(2) -0.1227(2) 0.48633(11) 0.0508(4) Uani 1 d .
C37 C 0.4670(2) 0.1319(2) 0.50143(10) 0.0489(4) Uani 1 d .
C38 C 0.1861(2) 0.0199(3) 0.47376(12) 0.0646(6) Uani 1 d .
H38A H 0.1807 0.1173 0.4898 0.097 Uiso 1 calc R
H38B H 0.1247 -0.0520 0.5030 0.097 Uiso 1 calc R
H38C H 0.1470 0.0009 0.4196 0.097 Uiso 1 calc R
H4 H 1.003(2) 0.652(2) 0.1200(11) 0.049(5) Uiso 1 d .
H5 H 1.038(2) 0.683(2) -0.0088(11) 0.058(6) Uiso 1 d .
H7 H 0.747(2) 0.946(2) -0.0313(11) 0.051(5) Uiso 1 d .
H8 H 0.7094(19) 0.9159(17) 0.0982(9) 0.036(4) Uiso 1 d .
H10 H 0.646(2) 0.8443(18) 0.2900(9) 0.036(4) Uiso 1 d .
H11 H 0.680(2) 1.063(2) 0.3614(11) 0.052(5) Uiso 1 d .
H13 H 1.100(2) 1.207(2) 0.2942(11) 0.055(5) Uiso 1 d .
H14 H 1.061(2) 0.9902(18) 0.2192(10) 0.043(5) Uiso 1 d .
H16 H 0.8775(19) 0.3883(17) 0.2326(10) 0.034(4) Uiso 1 d .
H17 H 0.802(2) 0.178(2) 0.1487(10) 0.050(5) Uiso 1 d .
H19 H 0.496(2) 0.3446(18) 0.0240(10) 0.039(4) Uiso 1 d .
H20 H 0.5717(19) 0.5599(18) 0.1076(9) 0.036(4) Uiso 1 d .
H22 H 0.556(2) 0.483(2) 0.2947(11) 0.053(5) Uiso 1 d .
H23 H 0.540(3) 0.437(2) 0.4229(12) 0.070(7) Uiso 1 d .
H25 H 0.971(2) 0.655(2) 0.4809(11) 0.048(5) Uiso 1 d .
H26 H 0.990(2) 0.7066(19) 0.3503(10) 0.043(5) Uiso 1 d .
H28 H 0.259(3) 0.658(3) 0.3129(14) 0.083(7) Uiso 1 d .
H29 H 0.317(2) 0.915(2) 0.3320(12) 0.062(6) Uiso 1 d .
H31 H 0.418(2) 0.951(2) 0.1157(12) 0.061(6) Uiso 1 d .
H32 H 0.359(2) 0.698(2) 0.0993(12) 0.060(6) Uiso 1 d .
H36 H 0.298(3) -0.213(2) 0.4739(12) 0.066(6) Uiso 1 d .
H37 H 0.448(2) 0.232(2) 0.5052(12) 0.065(6) Uiso 1 d .

loop_
_atom_site_aniso_label
_atom_site_aniso_U_11
_atom_site_aniso_U_22
_atom_site_aniso_U_33
_atom_site_aniso_U_23
_atom_site_aniso_U_13
_atom_site_aniso_U_12
F1 0.0646(7) 0.0611(6) 0.0296(5) 0.0118(4) 0.0147(4) 0.0101(5)
F2 0.1051(10) 0.0398(5) 0.0420(5) -0.0137(4) -0.0082(6) 0.0228(6)
F3 0.0688(7) 0.0331(5) 0.0396(5) -0.0089(4) 0.0018(5) 0.0112(4)
F4 0.0989(10) 0.0834(8) 0.0305(5) 0.0163(5) 0.0203(6) 0.0118(7)
C1 0.0270(7) 0.0280(7) 0.0264(6) 0.0025(5) 0.0022(5) 0.0079(5)
C2 0.0265(7) 0.0273(7) 0.0275(6) 0.0034(5) 0.0029(5) 0.0079(5)
C3 0.0282(7) 0.0257(6) 0.0272(6) 0.0043(5) 0.0032(5) 0.0039(5)
C4 0.0344(8) 0.0438(8) 0.0363(8) 0.0127(7) 0.0095(6) 0.0158(7)
C5 0.0407(9) 0.0506(10) 0.0381(8) 0.0082(7) 0.0156(7) 0.0155(8)
C6 0.0405(9) 0.0373(8) 0.0257(7) 0.0054(6) 0.0067(6) -0.0001(6)
C7 0.0418(9) 0.0299(7) 0.0321(7) 0.0063(6) -0.0016(6) 0.0066(6)
C8 0.0358(8) 0.0250(7) 0.0307(7) 0.0014(5) 0.0018(6) 0.0080(6)
C9 0.0353(8) 0.0257(6) 0.0245(6) 0.0054(5) 0.0010(5) 0.0092(6)
C10 0.0388(9) 0.0330(8) 0.0313(7) 0.0056(6) 0.0060(6) 0.0121(7)
C11 0.0581(11) 0.0423(9) 0.0291(7) 0.0048(6) 0.0078(7) 0.0241(8)
C12 0.0686(12) 0.0310(8) 0.0245(7) -0.0014(6) -0.0083(7) 0.0171(8)
C13 0.0488(10) 0.0304(8) 0.0363(8) 0.0037(6) -0.0082(7) 0.0022(7)
C14 0.0369(8) 0.0307(7) 0.0309(7) 0.0060(6) 0.0003(6) 0.0066(6)
C15 0.0296(7) 0.0243(6) 0.0269(6) 0.0042(5) 0.0059(5) 0.0060(5)
C16 0.0343(8) 0.0300(7) 0.0303(7) 0.0045(6) 0.0013(6) 0.0100(6)
C17 0.0439(9) 0.0290(7) 0.0379(8) 0.0041(6) 0.0077(7) 0.0150(7)
C18 0.0434(9) 0.0267(7) 0.0300(7) -0.0007(5) 0.0088(6) 0.0052(6)
C19 0.0372(8) 0.0333(7) 0.0297(7) 0.0026(6) -0.0019(6) 0.0051(6)
C20 0.0314(7) 0.0277(7) 0.0331(7) 0.0050(5) 0.0017(6) 0.0088(6)
C21 0.0360(8) 0.0235(6) 0.0276(7) 0.0045(5) 0.0061(6) 0.0085(5)
C22 0.0397(9) 0.0462(9) 0.0352(8) 0.0060(7) 0.0060(7) -0.0004(7)
C23 0.0541(11) 0.0560(11) 0.0420(9) 0.0126(8) 0.0183(8) 0.0006(9)
C24 0.0674(12) 0.0458(9) 0.0273(7) 0.0093(7) 0.0140(8) 0.0150(8)
C25 0.0529(10) 0.0430(9) 0.0285(7) 0.0022(6) -0.0006(7) 0.0123(8)
C26 0.0373(8) 0.0345(8) 0.0304(7) 0.0038(6) 0.0034(6) 0.0079(6)
C27 0.0311(9) 0.0530(10) 0.0721(12) 0.0096(9) 0.0088(8) 0.0161(8)
C28 0.0552(12) 0.0701(13) 0.0691(13) 0.0325(11) 0.0298(10) 0.0270(10)
C29 0.0614(12) 0.0725(13) 0.0433(10) 0.0123(9) 0.0205(9) 0.0314(10)
C30 0.0353(9) 0.0543(10) 0.0456(9) 0.0080(7) 0.0072(7) 0.0203(8)
C31 0.0390(9) 0.0596(11) 0.0377(8) 0.0130(8) 0.0076(7) 0.0220(8)
C32 0.0407(10) 0.0627(11) 0.0431(9) 0.0001(8) 0.0025(7) 0.0226(8)
C33 0.0488(13) 0.0551(13) 0.134(2) 0.0100(13) 0.0139(13) 0.0129(10)
C34 0.0553(12) 0.0576(12) 0.0710(13) 0.0022(10) 0.0106(10) 0.0212(10)
C35 0.0519(10) 0.0567(10) 0.0289(7) 0.0079(7) 0.0112(7) 0.0218(8)
C36 0.0569(12) 0.0462(10) 0.0504(10) 0.0016(8) 0.0139(9) 0.0117(9)
C37 0.0656(12) 0.0454(10) 0.0454(9) 0.0082(8) 0.0176(9) 0.0266(9)
C38 0.0568(13) 0.0963(17) 0.0500(11) 0.0083(11) 0.0105(9) 0.0346(12)

loop_
_atom_type_symbol
_atom_type_description
_atom_type_scat_dispersion_real
_atom_type_scat_dispersion_imag
_atom_type_scat_source
C C 0.0033 0.0016 'International Tables Vol C Tables 4.2.6.8 and 6.1.1.4'
H H 0.0000 0.0000 'International Tables Vol C Tables 4.2.6.8 and 6.1.1.4'
F F 0.0171 0.0103 'International Tables Vol C Tables 4.2.6.8 and 6.1.1.4'

loop_
_geom_angle_atom_site_label_1
_geom_angle_atom_site_label_2
_geom_angle_atom_site_label_3
_geom_angle
_geom_angle_site_symmetry_1
_geom_angle_site_symmetry_3
C2 C1 C15 121.31(12) . .
C2 C1 C21 123.59(12) . .
C15 C1 C21 115.10(11) . .
C1 C2 C9 122.96(12) . .
C1 C2 C3 121.68(12) . .
C9 C2 C3 115.35(11) . .
C4 C3 C8 118.35(13) . .
C4 C3 C2 121.16(12) . .
C8 C3 C2 120.48(13) . .
C5 C4 C3 121.09(14) . .
C5 C4 H4 118.9(11) . .
C3 C4 H4 120.0(11) . .
C6 C5 C4 118.28(15) . .
C6 C5 H5 118.8(12) . .
C4 C5 H5 122.9(12) . .
F1 C6 C7 118.43(14) . .
F1 C6 C5 118.69(15) . .
C7 C6 C5 122.88(14) . .
C6 C7 C8 118.17(14) . .
C6 C7 H7 120.8(11) . .
C8 C7 H7 121.0(11) . .
C7 C8 C3 121.21(14) . .
C7 C8 H8 119.3(9) . .
C3 C8 H8 119.5(9) . .
C10 C9 C14 119.01(14) . .
C10 C9 C2 120.79(13) . .
C14 C9 C2 120.15(13) . .
C11 C10 C9 120.76(15) . .
C11 C10 H10 118.7(10) . .
C9 C10 H10 120.5(10) . .
C12 C11 C10 118.18(16) . .
C12 C11 H11 120.8(11) . .
C10 C11 H11 121.1(12) . .
F2 C12 C13 118.50(16) . .
F2 C12 C11 118.41(16) . .
C13 C12 C11 123.08(15) . .
C12 C13 C14 118.17(16) . .
C12 C13 H13 122.6(11) . .
C14 C13 H13 119.2(11) . .
C13 C14 C9 120.78(16) . .
C13 C14 H14 119.6(10) . .
C9 C14 H14 119.7(10) . .
C20 C15 C16 118.43(13) . .
C20 C15 C1 120.69(12) . .
C16 C15 C1 120.87(13) . .
C17 C16 C15 121.06(14) . .
C17 C16 H16 121.8(10) . .
C15 C16 H16 117.1(10) . .
C18 C17 C16 118.24(14) . .
C18 C17 H17 119.9(12) . .
C16 C17 H17 121.9(12) . .
F3 C18 C17 118.88(13) . .
F3 C18 C19 118.20(14) . .
C17 C18 C19 122.91(14) . .
C18 C19 C20 118.02(14) . .
C18 C19 H19 118.2(10) . .
C20 C19 H19 123.7(10) . .
C19 C20 C15 121.28(13) . .
C19 C20 H20 120.9(10) . .
C15 C20 H20 117.9(10) . .
C26 C21 C22 118.25(14) . .
C26 C21 C1 121.81(13) . .
C22 C21 C1 119.91(14) . .
C23 C22 C21 121.20(17) . .
C23 C22 H22 121.0(12) . .
C21 C22 H22 117.8(12) . .
C24 C23 C22 118.26(17) . .
C24 C23 H23 120.8(14) . .
C22 C23 H23 120.9(14) . .
C25 C24 F4 118.75(16) . .
C25 C24 C23 122.99(15) . .
F4 C24 C23 118.26(16) . .
C24 C25 C26 118.24(16) . .
C24 C25 H25 117.8(11) . .
C26 C25 H25 124.0(12) . .
C21 C26 C25 121.03(15) . .
C21 C26 H26 118.1(11) . .
C25 C26 H26 120.8(11) . .
C28 C27 C32 117.20(19) . .
C28 C27 C33 121.5(2) . .
C32 C27 C33 121.3(2) . .
C29 C28 C27 121.28(18) . .
C29 C28 H28 119.9(14) . .
C27 C28 H28 118.8(14) . .
C28 C29 C30 121.29(19) . .
C28 C29 H29 122.0(12) . .
C30 C29 H29 116.7(12) . .
C31 C30 C29 117.44(18) . .
C31 C30 C34 121.15(16) . .
C29 C30 C34 121.40(17) . .
C32 C31 C30 121.18(17) . .
C32 C31 H31 117.3(11) . .
C30 C31 H31 121.5(11) . .
C31 C32 C27 121.57(18) . .
C31 C32 H32 121.1(12) . .
C27 C32 H32 117.4(12) . .
C27 C33 H33A 109.5 . .
C27 C33 H33B 109.5 . .
H33A C33 H33B 109.5 . .
C27 C33 H33C 109.5 . .
H33A C33 H33C 109.5 . .
H33B C33 H33C 109.5 . .
C30 C34 H34A 109.5 . .
C30 C34 H34B 109.5 . .
H34A C34 H34B 109.5 . .
C30 C34 H34C 109.5 . .
H34A C34 H34C 109.5 . .
H34B C34 H34C 109.5 . .
C37 C35 C36 117.45(17) . .
C37 C35 C38 121.56(18) . .
C36 C35 C38 120.99(19) . .
C35 C36 C37 120.95(19) . 2_656
C35 C36 H36 118.4(12) . .
C37 C36 H36 120.6(12) 2_656 .
C35 C37 C36 121.60(17) . 2_656
C35 C37 H37 120.9(12) . .
C36 C37 H37 117.5(12) 2_656 .
C35 C38 H38A 109.5 . .
C35 C38 H38B 109.5 . .
H38A C38 H38B 109.5 . .
C35 C38 H38C 109.5 . .
H38A C38 H38C 109.5 . .
H38B C38 H38C 109.5 . .

loop_
_geom_bond_atom_site_label_1
_geom_bond_atom_site_label_2
_geom_bond_distance
_geom_bond_site_symmetry_2
F1 C6 1.3579(16) .
F2 C12 1.3596(17) .
F3 C18 1.3570(17) .
F4 C24 1.3641(18) .
C1 C2 1.3463(19) .
C1 C15 1.4867(19) .
C1 C21 1.4907(19) .
C2 C9 1.4882(19) .
C2 C3 1.4897(18) .
C3 C4 1.391(2) .
C3 C8 1.392(2) .
C4 C5 1.384(2) .
C4 H4 0.965(19) .
C5 C6 1.370(2) .
C5 H5 0.95(2) .
C6 C7 1.369(2) .
C7 C8 1.384(2) .
C7 H7 1.000(19) .
C8 H8 0.997(17) .
C9 C10 1.388(2) .
C9 C14 1.392(2) .
C10 C11 1.387(2) .
C10 H10 0.955(17) .
C11 C12 1.372(3) .
C11 H11 0.98(2) .
C12 C13 1.368(3) .
C13 C14 1.386(2) .
C13 H13 0.98(2) .
C14 H14 1.003(18) .
C15 C20 1.391(2) .
C15 C16 1.391(2) .
C16 C17 1.383(2) .
C16 H16 0.959(17) .
C17 C18 1.369(2) .
C17 H17 0.920(19) .
C18 C19 1.374(2) .
C19 C20 1.381(2) .
C19 H19 0.960(18) .
C20 H20 0.966(17) .
C21 C26 1.388(2) .
C21 C22 1.389(2) .
C22 C23 1.382(2) .
C22 H22 0.94(2) .
C23 C24 1.365(3) .
C23 H23 0.93(2) .
C24 C25 1.361(3) .
C25 C26 1.388(2) .
C25 H25 0.94(2) .
C26 H26 0.958(19) .
C27 C28 1.382(3) .
C27 C32 1.384(3) .
C27 C33 1.500(3) .
C28 C29 1.380(3) .
C28 H28 0.96(3) .
C29 C30 1.383(3) .
C29 H29 0.98(2) .
C30 C31 1.381(2) .
C30 C34 1.503(3) .
C31 C32 1.377(3) .
C31 H31 0.99(2) .
C32 H32 0.98(2) .
C33 H33A 0.9800 .
C33 H33B 0.9800 .
C33 H33C 0.9800 .
C34 H34A 0.9800 .
C34 H34B 0.9800 .
C34 H34C 0.9800 .
C35 C37 1.378(3) .
C35 C36 1.378(3) .
C35 C38 1.503(3) .
C36 C37 1.382(3) 2_656
C36 H36 1.01(2) .
C37 C36 1.383(3) 2_656
C37 H37 1.02(2) .
C38 H38A 0.9800 .
C38 H38B 0.9800 .
C38 H38C 0.9800 .

loop_
_geom_torsion_atom_site_label_1
_geom_torsion_atom_site_label_2
_geom_torsion_atom_site_label_3
_geom_torsion_atom_site_label_4
_geom_torsion
_geom_torsion_site_symmetry_4
C15 C1 C2 C9 169.68(13) .
C21 C1 C2 C9 -9.8(2) .
C15 C1 C2 C3 -8.8(2) .
C21 C1 C2 C3 171.77(13) .
C1 C2 C3 C4 -55.1(2) .
C9 C2 C3 C4 126.31(15) .
C1 C2 C3 C8 126.06(15) .
C9 C2 C3 C8 -52.52(18) .
C8 C3 C4 C5 -1.7(2) .
C2 C3 C4 C5 179.47(15) .
C3 C4 C5 C6 0.5(2) .
C4 C5 C6 F1 179.95(14) .
C4 C5 C6 C7 0.8(3) .
F1 C6 C7 C8 -179.98(13) .
C5 C6 C7 C8 -0.8(2) .
C6 C7 C8 C3 -0.4(2) .
C4 C3 C8 C7 1.7(2) .
C2 C3 C8 C7 -179.49(13) .
C1 C2 C9 C10 -51.01(19) .
C3 C2 C9 C10 127.54(14) .
C1 C2 C9 C14 131.77(15) .
C3 C2 C9 C14 -49.68(17) .
C14 C9 C10 C11 -1.1(2) .
C2 C9 C10 C11 -178.33(13) .
C9 C10 C11 C12 -0.7(2) .
C10 C11 C12 F2 -179.32(13) .
C10 C11 C12 C13 1.7(2) .
F2 C12 C13 C14 -179.83(13) .
C11 C12 C13 C14 -0.8(2) .
C12 C13 C14 C9 -1.0(2) .
C10 C9 C14 C13 1.9(2) .
C2 C9 C14 C13 179.21(13) .
C2 C1 C15 C20 -54.9(2) .
C21 C1 C15 C20 124.55(14) .
C2 C1 C15 C16 126.05(15) .
C21 C1 C15 C16 -54.45(18) .
C20 C15 C16 C17 2.5(2) .
C1 C15 C16 C17 -178.50(14) .
C15 C16 C17 C18 -1.7(2) .
C16 C17 C18 F3 -179.27(14) .
C16 C17 C18 C19 -0.3(2) .
F3 C18 C19 C20 -179.53(13) .
C17 C18 C19 C20 1.5(2) .
C18 C19 C20 C15 -0.7(2) .
C16 C15 C20 C19 -1.2(2) .
C1 C15 C20 C19 179.73(13) .
C2 C1 C21 C26 -54.7(2) .
C15 C1 C21 C26 125.84(15) .
C2 C1 C21 C22 127.42(16) .
C15 C1 C21 C22 -52.06(19) .
C26 C21 C22 C23 1.6(2) .
C1 C21 C22 C23 179.58(16) .
C21 C22 C23 C24 -1.6(3) .
C22 C23 C24 C25 0.2(3) .
C22 C23 C24 F4 -179.63(17) .
F4 C24 C25 C26 -179.04(15) .
C23 C24 C25 C26 1.2(3) .
C22 C21 C26 C25 -0.2(2) .
C1 C21 C26 C25 -178.15(14) .
C24 C25 C26 C21 -1.1(2) .
C32 C27 C28 C29 1.5(3) .
C33 C27 C28 C29 -176.92(19) .
C27 C28 C29 C30 -0.6(3) .
C28 C29 C30 C31 -0.7(3) .
C28 C29 C30 C34 179.39(19) .
C29 C30 C31 C32 1.2(2) .
C34 C30 C31 C32 -178.92(17) .
C30 C31 C32 C27 -0.3(3) .
C28 C27 C32 C31 -1.0(3) .
C33 C27 C32 C31 177.39(18) .
C37 C35 C36 C37 -0.4(3) 2_656
C38 C35 C36 C37 179.76(17) 2_656
C36 C35 C37 C36 0.4(3) 2_656
C38 C35 C37 C36 -179.76(17) 2_656
